data_1547022
loop_
_publ_author_name
'Fan, Shiming'
'Liu, Shouxin'
'Zhu, Sufang'
'Feng, Juan'
'Zhang, Zhiwei'
'Huang, Jing'

_publ_section_title
;
 Temperature-Dependent Enantio- and Diastereodivergent Synthesis of Amino
 Acids with One or Multiple Chiral Centers.
;
_journal_issue 17
_journal_name_full 'Organic letters'
_journal_page_first 4660
_journal_page_last 4663
_journal_paper_doi 10.1021/acs.orglett.7b02296
_journal_volume 19
_journal_year 2017
_chemical_absolute_configuration ad
_chemical_formula_moiety 'C24 H29 Cl2 N O4'
_chemical_formula_sum 'C24 H29 Cl2 N O4'
_chemical_formula_weight 466.38
_chemical_name_systematic
;
 ? 
;
_space_group_crystal_system monoclinic
_space_group_IT_number 4
_space_group_name_Hall 'P 2yb'
_space_group_name_H-M_alt 'P 1 21 1'
_symmetry_space_group_name_Hall 'P 2yb'
_symmetry_space_group_name_H-M 'P 1 21 1'
_atom_sites_solution_hydrogens geom
_atom_sites_solution_primary direct
_atom_sites_solution_secondary difmap
_audit_creation_date 2014-12-29
_audit_creation_method
;
Olex2 1.2
(compiled 2014.12.26 svn.r3119 for OlexSys, GUI svn.r4973)
;
_cell_angle_alpha 90.00
_cell_angle_beta 95.716(6)
_cell_angle_gamma 90.00
_cell_formula_units_Z 2
_cell_length_a 9.2948(5)
_cell_length_b 11.2533(7)
_cell_length_c 11.0889(7)
_cell_measurement_reflns_used 1265
_cell_measurement_temperature 290.92(10)
_cell_measurement_theta_max 25.2260
_cell_measurement_theta_min 4.0610
_cell_volume 1154.10(12)
_computing_cell_refinement
;
CrysAlisPro, Agilent Technologies,
Version 1.171.36.32 (release 02-08-2013 CrysAlis171 .NET)
(compiled Aug  2 2013,16:46:58)
;
_computing_data_collection
;
CrysAlisPro, Agilent Technologies,
Version 1.171.36.32 (release 02-08-2013 CrysAlis171 .NET)
(compiled Aug  2 2013,16:46:58)
;
_computing_data_reduction
;
CrysAlisPro, Agilent Technologies,
Version 1.171.36.32 (release 02-08-2013 CrysAlis171 .NET)
(compiled Aug  2 2013,16:46:58)
;
_computing_molecular_graphics 'Olex2 (Dolomanov et al., 2009)'
_computing_publication_material 'Olex2 (Dolomanov et al., 2009)'
_computing_structure_refinement 'ShelXL (Sheldrick, 2008)'
_computing_structure_solution 'ShelXS (Sheldrick, 2008)'
_diffrn_ambient_temperature 290.92(10)
_diffrn_detector_area_resol_mean 16.0733
_diffrn_measured_fraction_theta_full 0.997
_diffrn_measured_fraction_theta_max 0.997
_diffrn_measurement_details
;
#__ type_ start__ end____ width___ exp.time_
  1 omega  -18.00   23.00   1.0000    3.0000
omega____ theta____ kappa____ phi______ frames
    -      -16.3571  -99.0000 -120.0000 41

#__ type_ start__ end____ width___ exp.time_
  2 omega  -33.00   41.00   1.0000    3.0000
omega____ theta____ kappa____ phi______ frames
    -       19.7946  -57.0000   30.0000 74

#__ type_ start__ end____ width___ exp.time_
  3 omega  -53.00   51.00   1.0000    3.0000
omega____ theta____ kappa____ phi______ frames
    -       19.7946  -19.0000  -90.0000 104
;
_diffrn_measurement_device_type 'SuperNova, Dual, Cu at zero, Eos'
_diffrn_measurement_method '\w scans'
_diffrn_orient_matrix_UB_11 0.0112222000
_diffrn_orient_matrix_UB_12 -0.0621681000
_diffrn_orient_matrix_UB_13 0.0056660000
_diffrn_orient_matrix_UB_21 -0.0221361000
_diffrn_orient_matrix_UB_22 -0.0072225000
_diffrn_orient_matrix_UB_23 -0.0626766000
_diffrn_orient_matrix_UB_31 0.0725453000
_diffrn_orient_matrix_UB_32 0.0074184000
_diffrn_orient_matrix_UB_33 -0.0132270000
_diffrn_radiation_monochromator mirror
_diffrn_radiation_type MoK\a
_diffrn_radiation_wavelength 0.71073
_diffrn_reflns_av_R_equivalents 0.0301
_diffrn_reflns_av_unetI/netI 0.0464
_diffrn_reflns_limit_h_max 10
_diffrn_reflns_limit_h_min -11
_diffrn_reflns_limit_k_max 6
_diffrn_reflns_limit_k_min -13
_diffrn_reflns_limit_l_max 13
_diffrn_reflns_limit_l_min -13
_diffrn_reflns_number 4694
_diffrn_reflns_theta_full 26.00
_diffrn_reflns_theta_max 26.01
_diffrn_reflns_theta_min 3.51
_diffrn_source 'SuperNova (Mo) X-ray Source'
_exptl_absorpt_coefficient_mu 0.312
_exptl_absorpt_correction_T_max 1.00000
_exptl_absorpt_correction_T_min 0.86094
_exptl_absorpt_correction_type multi-scan
_exptl_absorpt_process_details
;
CrysAlisPro, Agilent Technologies,
Version 1.171.36.32 (release 02-08-2013 CrysAlis171 .NET)
(compiled Aug  2 2013,16:46:58)
Empirical absorption correction using spherical harmonics,
 implemented in SCALE3 ABSPACK scaling algorithm.
;
_exptl_crystal_colour 'clear light colourless'
_exptl_crystal_colour_lustre clear
_exptl_crystal_colour_modifier light
_exptl_crystal_colour_primary colourless
_exptl_crystal_density_diffrn 1.342
_exptl_crystal_density_method 'not measured'
_exptl_crystal_description block
_exptl_crystal_F_000 492
_exptl_crystal_size_max 0.35
_exptl_crystal_size_mid 0.33
_exptl_crystal_size_min 0.28
_refine_diff_density_max 0.186
_refine_diff_density_min -0.217
_refine_diff_density_rms 0.053
_refine_ls_abs_structure_details 'Flack H D (1983), Acta Cryst. A39, 876-881'
_refine_ls_abs_structure_Flack -0.04(8)
_refine_ls_extinction_method none
_refine_ls_goodness_of_fit_ref 1.096
_refine_ls_hydrogen_treatment constr
_refine_ls_matrix_type full
_refine_ls_number_parameters 285
_refine_ls_number_reflns 2827
_refine_ls_number_restraints 1
_refine_ls_restrained_S_all 1.096
_refine_ls_R_factor_all 0.0595
_refine_ls_R_factor_gt 0.0436
_refine_ls_shift/su_max 0.000
_refine_ls_shift/su_mean 0.000
_refine_ls_structure_factor_coef Fsqd
_refine_ls_weighting_details 'calc w=1/[\s^2^(Fo^2^)+(0.0451P)^2^+0.0000P] where P=(Fo^2^+2Fc^2^)/3'
_refine_ls_weighting_scheme calc
_refine_ls_wR_factor_gt 0.0923
_refine_ls_wR_factor_ref 0.1056
_reflns_number_gt 2261
_reflns_number_total 2827
_reflns_threshold_expression >2sigma(I)
_cod_data_source_file zhang_1229_2.cif
_cod_data_source_block zhang_1229_2
_cod_original_cell_volume 1154.11(12)
_cod_database_code 1547022
_reflns_odcompleteness_completeness 99.68
_reflns_odcompleteness_iscentric 1
_reflns_odcompleteness_theta 26.32
_olex2_refinement_description
;
1. Fixed Uiso
 At 1.2 times of:
  All C(H) groups, All C(H,H) groups
 At 1.5 times of:
  All C(H,H,H) groups
2.a Ternary CH refined with riding coordinates:
 C1(H1), C2(H2), C12(H12), C13(H13), C14(H14)
2.b Secondary CH2 refined with riding coordinates:
 C3(H3A,H3B), C4(H4A,H4B), C16(H16A,H16B)
2.c Aromatic/amide H refined with riding coordinates:
 C19(H19), C20(H20), C21(H21)
2.d Idealised Me refined as rotating group:
 C8(H8A,H8B,H8C), C9(H9A,H9B,H9C), C10(H10A,H10B,H10C), C23(H23A,H23B,H23C),
 C24(H24A,H24B,H24C)
;
_olex2_date_sample_data_collection 2014-12-29
_olex2_submission_special_instructions 'No special instructions were received'

loop_
_space_group_symop_id
_space_group_symop_operation_xyz
1 'x, y, z'
2 '-x, y+1/2, -z'

loop_
_atom_site_label
_atom_site_type_symbol
_atom_site_fract_x
_atom_site_fract_y
_atom_site_fract_z
_atom_site_U_iso_or_equiv
_atom_site_adp_type
_atom_site_occupancy
_atom_site_calc_flag
_atom_site_refinement_flags_posn
Cl1 Cl -0.08491(14) -0.55893(11) -0.63585(13) 0.0863(4) Uani 1 d .
Cl2 Cl -0.24676(13) -0.95849(11) -0.88516(12) 0.0758(4) Uani 1 d .
O1 O -0.3372(2) -0.2121(2) -0.6642(2) 0.0440(6) Uani 1 d .
O2 O -0.1126(3) -0.2424(3) -0.7016(3) 0.0544(8) Uani 1 d .
O3 O -0.4201(3) -0.5972(3) -1.0244(3) 0.0557(8) Uani 1 d .
O4 O -0.2180(2) -0.5979(2) -0.8947(2) 0.0457(7) Uani 1 d .
N1 N -0.4137(3) -0.3852(3) -0.8410(3) 0.0347(7) Uani 1 d .
C1 C -0.4873(3) -0.2258(3) -0.7119(3) 0.0373(8) Uani 1 d .
H1 H -0.5168 -0.1613 -0.7684 0.045 Uiso 1 calc R
C2 C -0.5929(4) -0.2373(4) -0.6154(4) 0.0477(10) Uani 1 d .
H2 H -0.5711 -0.1867 -0.5440 0.057 Uiso 1 calc R
C3 C -0.7413(4) -0.2149(5) -0.6866(5) 0.0653(13) Uani 1 d .
H3A H -0.7397 -0.1441 -0.7364 0.078 Uiso 1 calc R
H3B H -0.8165 -0.2067 -0.6325 0.078 Uiso 1 calc R
C4 C -0.7639(4) -0.3276(5) -0.7653(4) 0.0630(13) Uani 1 d .
H4A H -0.7674 -0.3081 -0.8508 0.076 Uiso 1 calc R
H4B H -0.8529 -0.3676 -0.7505 0.076 Uiso 1 calc R
C5 C -0.6304(3) -0.4064(4) -0.7251(4) 0.0428(9) Uani 1 d .
C6 C -0.5047(3) -0.3440(3) -0.7743(3) 0.0323(8) Uani 1 d .
C7 C -0.5975(4) -0.3707(4) -0.5888(4) 0.0436(9) Uani 1 d .
C8 C -0.7162(5) -0.4074(5) -0.5095(5) 0.0748(15) Uani 1 d .
H8A H -0.6966 -0.3730 -0.4304 0.112 Uiso 1 calc GR
H8B H -0.7181 -0.4924 -0.5027 0.112 Uiso 1 calc GR
H8C H -0.8082 -0.3798 -0.5459 0.112 Uiso 1 calc GR
C9 C -0.4545(4) -0.4210(5) -0.5288(4) 0.0677(14) Uani 1 d .
H9A H -0.3772 -0.3991 -0.5757 0.102 Uiso 1 calc GR
H9B H -0.4608 -0.5061 -0.5249 0.102 Uiso 1 calc GR
H9C H -0.4359 -0.3894 -0.4484 0.102 Uiso 1 calc GR
C10 C -0.6459(4) -0.5368(4) -0.7565(5) 0.0715(15) Uani 1 d .
H10A H -0.6447 -0.5470 -0.8423 0.107 Uiso 1 calc GR
H10B H -0.7356 -0.5660 -0.7322 0.107 Uiso 1 calc GR
H10C H -0.5671 -0.5803 -0.7148 0.107 Uiso 1 calc GR
C11 C -0.2380(4) -0.2482(3) -0.7375(3) 0.0369(8) Uani 1 d .
C12 C -0.2987(3) -0.2983(3) -0.8603(3) 0.0350(8) Uani 1 d .
H12 H -0.3428 -0.2326 -0.9089 0.042 Uiso 1 calc R
C13 C -0.1812(3) -0.3536(3) -0.9304(3) 0.0354(8) Uani 1 d .
H13 H -0.1178 -0.4008 -0.8729 0.043 Uiso 1 calc R
C14 C -0.2446(4) -0.4377(3) -1.0315(3) 0.0408(9) Uani 1 d .
H14 H -0.1623 -0.4631 -1.0740 0.049 Uiso 1 calc R
C15 C -0.3083(4) -0.5505(3) -0.9851(3) 0.0394(8) Uani 1 d .
C16 C -0.2763(4) -0.6938(4) -0.8282(4) 0.0515(11) Uani 1 d .
H16A H -0.3324 -0.7468 -0.8836 0.062 Uiso 1 calc R
H16B H -0.3394 -0.6624 -0.7713 0.062 Uiso 1 calc R
C17 C -0.1537(3) -0.7603(3) -0.7614(3) 0.0371(8) Uani 1 d .
C18 C -0.0597(4) -0.7067(4) -0.6732(4) 0.0498(10) Uani 1 d .
C19 C 0.0536(4) -0.7673(5) -0.6100(4) 0.0638(13) Uani 1 d .
H19 H 0.1158 -0.7290 -0.5516 0.077 Uiso 1 calc R
C20 C 0.0718(4) -0.8864(5) -0.6359(4) 0.0639(14) Uani 1 d .
H20 H 0.1492 -0.9278 -0.5963 0.077 Uiso 1 calc R
C21 C -0.0211(4) -0.9436(4) -0.7180(4) 0.0535(11) Uani 1 d .
H21 H -0.0106 -1.0246 -0.7315 0.064 Uiso 1 calc R
C22 C -0.1311(3) -0.8811(3) -0.7812(3) 0.0401(9) Uani 1 d .
C23 C -0.0885(4) -0.2560(4) -0.9809(4) 0.0512(10) Uani 1 d .
H23A H -0.1482 -0.2074 -1.0366 0.077 Uiso 1 calc GR
H23B H -0.0136 -0.2919 -1.0222 0.077 Uiso 1 calc GR
H23C H -0.0457 -0.2078 -0.9155 0.077 Uiso 1 calc GR
C24 C -0.3503(4) -0.3797(4) -1.1275(4) 0.0554(11) Uani 1 d .
H24A H -0.3842 -0.4378 -1.1870 0.083 Uiso 1 calc GR
H24B H -0.3025 -0.3166 -1.1660 0.083 Uiso 1 calc GR
H24C H -0.4308 -0.3480 -1.0900 0.083 Uiso 1 calc GR

loop_
_atom_site_aniso_label
_atom_site_aniso_U_11
_atom_site_aniso_U_22
_atom_site_aniso_U_33
_atom_site_aniso_U_23
_atom_site_aniso_U_13
_atom_site_aniso_U_12
Cl1 0.1181(10) 0.0590(8) 0.0827(9) -0.0304(7) 0.0155(8) -0.0153(8)
Cl2 0.0983(8) 0.0438(6) 0.0796(9) -0.0092(6) -0.0195(7) -0.0072(6)
O1 0.0445(13) 0.0444(16) 0.0434(15) -0.0128(13) 0.0061(12) -0.0070(12)
O2 0.0364(14) 0.070(2) 0.0552(17) -0.0067(15) -0.0026(12) -0.0111(13)
O3 0.0611(16) 0.0488(19) 0.0538(18) -0.0079(15) -0.0113(14) -0.0073(14)
O4 0.0422(13) 0.0303(15) 0.0634(18) 0.0092(13) -0.0011(13) -0.0003(11)
N1 0.0312(13) 0.0367(17) 0.0368(16) -0.0059(14) 0.0068(12) -0.0072(13)
C1 0.0369(17) 0.036(2) 0.040(2) -0.0017(17) 0.0063(15) 0.0058(16)
C2 0.056(2) 0.042(2) 0.048(2) -0.0098(19) 0.0201(19) 0.0071(18)
C3 0.048(2) 0.059(3) 0.092(4) 0.008(3) 0.023(2) 0.023(2)
C4 0.0349(19) 0.084(4) 0.070(3) -0.001(3) 0.0047(19) 0.003(2)
C5 0.0352(18) 0.045(2) 0.050(2) -0.0081(19) 0.0118(17) -0.0039(17)
C6 0.0304(16) 0.034(2) 0.0320(18) 0.0003(15) 0.0014(14) 0.0034(15)
C7 0.0454(19) 0.042(2) 0.045(2) 0.0021(19) 0.0163(17) 0.0027(17)
C8 0.081(3) 0.083(4) 0.068(3) 0.003(3) 0.041(3) -0.010(3)
C9 0.070(3) 0.071(3) 0.062(3) 0.026(3) 0.007(2) 0.008(3)
C10 0.066(3) 0.053(3) 0.101(4) -0.024(3) 0.038(3) -0.026(2)
C11 0.0415(19) 0.030(2) 0.039(2) 0.0001(16) 0.0060(16) -0.0028(16)
C12 0.0374(17) 0.032(2) 0.035(2) 0.0020(16) 0.0020(15) 0.0018(15)
C13 0.0360(17) 0.034(2) 0.037(2) 0.0053(16) 0.0084(15) 0.0034(15)
C14 0.0462(19) 0.040(2) 0.037(2) -0.0005(18) 0.0109(16) 0.0059(17)
C15 0.0457(19) 0.036(2) 0.036(2) -0.0048(17) 0.0009(17) 0.0105(18)
C16 0.0371(19) 0.039(2) 0.078(3) 0.011(2) 0.0043(19) -0.0016(18)
C17 0.0389(18) 0.034(2) 0.039(2) 0.0051(16) 0.0070(15) -0.0014(15)
C18 0.061(2) 0.050(3) 0.041(2) -0.003(2) 0.0118(19) -0.012(2)
C19 0.063(3) 0.082(4) 0.044(2) 0.017(3) -0.009(2) -0.023(3)
C20 0.045(2) 0.076(4) 0.069(3) 0.041(3) -0.001(2) 0.002(2)
C21 0.048(2) 0.049(3) 0.064(3) 0.018(2) 0.009(2) 0.007(2)
C22 0.0405(18) 0.037(2) 0.043(2) 0.0036(18) 0.0070(16) -0.0029(16)
C23 0.051(2) 0.043(2) 0.063(3) 0.002(2) 0.0182(19) -0.0065(18)
C24 0.068(2) 0.059(3) 0.038(2) 0.005(2) -0.0030(19) 0.006(2)

loop_
_atom_type_symbol
_atom_type_description
_atom_type_scat_dispersion_real
_atom_type_scat_dispersion_imag
_atom_type_scat_source
C C 0.0033 0.0016 'International Tables Vol C Tables 4.2.6.8 and 6.1.1.4'
H H 0.0000 0.0000 'International Tables Vol C Tables 4.2.6.8 and 6.1.1.4'
Cl Cl 0.1484 0.1585 'International Tables Vol C Tables 4.2.6.8 and 6.1.1.4'
N N 0.0061 0.0033 'International Tables Vol C Tables 4.2.6.8 and 6.1.1.4'
O O 0.0106 0.0060 'International Tables Vol C Tables 4.2.6.8 and 6.1.1.4'

loop_
_geom_angle_atom_site_label_1
_geom_angle_atom_site_label_2
_geom_angle_atom_site_label_3
_geom_angle
C11 O1 C1 116.0(3)
C15 O4 C16 116.0(3)
C6 N1 C12 112.2(3)
O1 C1 H1 110.6
O1 C1 C2 114.5(3)
O1 C1 C6 108.5(3)
C2 C1 H1 110.6
C6 C1 H1 110.6
C6 C1 C2 101.6(3)
C1 C2 H2 114.9
C1 C2 C3 103.4(3)
C1 C2 C7 104.5(3)
C3 C2 H2 114.9
C7 C2 H2 114.9
C7 C2 C3 102.6(3)
C2 C3 H3A 111.2
C2 C3 H3B 111.2
C2 C3 C4 102.7(3)
H3A C3 H3B 109.1
C4 C3 H3A 111.2
C4 C3 H3B 111.2
C3 C4 H4A 110.9
C3 C4 H4B 110.9
C3 C4 C5 104.3(3)
H4A C4 H4B 108.9
C5 C4 H4A 110.9
C5 C4 H4B 110.9
C4 C5 C7 101.8(3)
C6 C5 C4 104.8(3)
C6 C5 C7 98.4(3)
C6 C5 C10 115.3(3)
C10 C5 C4 115.7(3)
C10 C5 C7 118.5(4)
N1 C6 C1 123.1(3)
N1 C6 C5 128.8(3)
C1 C6 C5 107.3(3)
C2 C7 C5 94.2(3)
C2 C7 C8 114.2(3)
C2 C7 C9 113.9(3)
C8 C7 C5 113.7(3)
C9 C7 C5 113.6(3)
C9 C7 C8 107.1(3)
C7 C8 H8A 109.5
C7 C8 H8B 109.5
C7 C8 H8C 109.5
H8A C8 H8B 109.5
H8A C8 H8C 109.5
H8B C8 H8C 109.5
C7 C9 H9A 109.5
C7 C9 H9B 109.5
C7 C9 H9C 109.5
H9A C9 H9B 109.5
H9A C9 H9C 109.5
H9B C9 H9C 109.5
C5 C10 H10A 109.5
C5 C10 H10B 109.5
C5 C10 H10C 109.5
H10A C10 H10B 109.5
H10A C10 H10C 109.5
H10B C10 H10C 109.5
O1 C11 C12 115.7(3)
O2 C11 O1 118.9(3)
O2 C11 C12 125.4(3)
N1 C12 C11 108.8(3)
N1 C12 H12 108.0
N1 C12 C13 111.5(3)
C11 C12 H12 108.0
C11 C12 C13 112.5(3)
C13 C12 H12 108.0
C12 C13 H13 107.6
C12 C13 C14 112.2(3)
C12 C13 C23 110.4(3)
C14 C13 H13 107.6
C23 C13 H13 107.6
C23 C13 C14 111.2(3)
C13 C14 H14 105.6
C15 C14 C13 113.7(3)
C15 C14 H14 105.6
C15 C14 C24 110.5(3)
C24 C14 C13 114.8(3)
C24 C14 H14 105.6
O3 C15 O4 123.0(4)
O3 C15 C14 126.5(3)
O4 C15 C14 110.4(3)
O4 C16 H16A 110.0
O4 C16 H16B 110.0
O4 C16 C17 108.7(3)
H16A C16 H16B 108.3
C17 C16 H16A 110.0
C17 C16 H16B 110.0
C18 C17 C16 121.9(4)
C18 C17 C22 116.2(3)
C22 C17 C16 121.9(4)
C17 C18 Cl1 119.7(3)
C17 C18 C19 122.5(4)
C19 C18 Cl1 117.7(4)
C18 C19 H19 120.8
C20 C19 C18 118.3(4)
C20 C19 H19 120.8
C19 C20 H20 119.5
C21 C20 C19 121.1(4)
C21 C20 H20 119.5
C20 C21 H21 120.3
C20 C21 C22 119.5(4)
C22 C21 H21 120.3
C17 C22 Cl2 120.0(3)
C21 C22 Cl2 117.6(3)
C21 C22 C17 122.3(4)
C13 C23 H23A 109.5
C13 C23 H23B 109.5
C13 C23 H23C 109.5
H23A C23 H23B 109.5
H23A C23 H23C 109.5
H23B C23 H23C 109.5
C14 C24 H24A 109.5
C14 C24 H24B 109.5
C14 C24 H24C 109.5
H24A C24 H24B 109.5
H24A C24 H24C 109.5
H24B C24 H24C 109.5

loop_
_geom_bond_atom_site_label_1
_geom_bond_atom_site_label_2
_geom_bond_distance
Cl1 C18 1.735(5)
Cl2 C22 1.731(4)
O1 C1 1.451(4)
O1 C11 1.351(4)
O2 C11 1.196(4)
O3 C15 1.207(4)
O4 C15 1.352(4)
O4 C16 1.443(5)
N1 C6 1.265(4)
N1 C12 1.480(4)
C1 H1 0.9800
C1 C2 1.527(5)
C1 C6 1.501(5)
C2 H2 0.9800
C2 C3 1.540(5)
C2 C7 1.532(6)
C3 H3A 0.9700
C3 H3B 0.9700
C3 C4 1.542(6)
C4 H4A 0.9700
C4 H4B 0.9700
C4 C5 1.554(5)
C5 C6 1.511(5)
C5 C7 1.565(6)
C5 C10 1.511(6)
C7 C8 1.535(5)
C7 C9 1.535(5)
C8 H8A 0.9600
C8 H8B 0.9600
C8 H8C 0.9600
C9 H9A 0.9600
C9 H9B 0.9600
C9 H9C 0.9600
C10 H10A 0.9600
C10 H10B 0.9600
C10 H10C 0.9600
C11 C12 1.529(5)
C12 H12 0.9800
C12 C13 1.534(5)
C13 H13 0.9800
C13 C14 1.539(5)
C13 C23 1.535(5)
C14 H14 0.9800
C14 C15 1.513(5)
C14 C24 1.522(5)
C16 H16A 0.9700
C16 H16B 0.9700
C16 C17 1.496(5)
C17 C18 1.384(5)
C17 C22 1.396(5)
C18 C19 1.385(6)
C19 H19 0.9300
C19 C20 1.385(7)
C20 H20 0.9300
C20 C21 1.353(6)
C21 H21 0.9300
C21 C22 1.374(5)
C23 H23A 0.9600
C23 H23B 0.9600
C23 H23C 0.9600
C24 H24A 0.9600
C24 H24B 0.9600
C24 H24C 0.9600

loop_
_geom_torsion_atom_site_label_1
_geom_torsion_atom_site_label_2
_geom_torsion_atom_site_label_3
_geom_torsion_atom_site_label_4
_geom_torsion
Cl1 C18 C19 C20 177.8(3)
O1 C1 C2 C3 164.6(3)
O1 C1 C2 C7 -88.3(4)
O1 C1 C6 N1 -41.3(4)
O1 C1 C6 C5 129.3(3)
O1 C11 C12 N1 -47.7(4)
O1 C11 C12 C13 -171.8(3)
O2 C11 C12 N1 130.0(4)
O2 C11 C12 C13 5.9(5)
O4 C16 C17 C18 62.1(5)
O4 C16 C17 C22 -120.5(4)
N1 C12 C13 C14 39.0(4)
N1 C12 C13 C23 163.7(3)
C1 O1 C11 O2 -177.8(3)
C1 O1 C11 C12 0.0(4)
C1 C2 C3 C4 70.5(4)
C1 C2 C7 C5 -51.9(3)
C1 C2 C7 C8 -170.2(3)
C1 C2 C7 C9 66.3(4)
C2 C1 C6 N1 -162.4(3)
C2 C1 C6 C5 8.3(3)
C2 C3 C4 C5 3.4(4)
C3 C2 C7 C5 55.8(3)
C3 C2 C7 C8 -62.6(4)
C3 C2 C7 C9 173.9(3)
C3 C4 C5 C6 -70.8(4)
C3 C4 C5 C7 31.2(4)
C3 C4 C5 C10 161.1(4)
C4 C5 C6 N1 -125.9(4)
C4 C5 C6 C1 64.1(4)
C4 C5 C7 C2 -52.6(3)
C4 C5 C7 C8 66.1(4)
C4 C5 C7 C9 -171.1(3)
C6 N1 C12 C11 49.5(4)
C6 N1 C12 C13 174.2(3)
C6 C1 C2 C3 -78.6(3)
C6 C1 C2 C7 28.4(4)
C6 C5 C7 C2 54.5(3)
C6 C5 C7 C8 173.2(3)
C6 C5 C7 C9 -63.9(4)
C7 C2 C3 C4 -38.0(4)
C7 C5 C6 N1 129.5(4)
C7 C5 C6 C1 -40.5(3)
C10 C5 C6 N1 2.4(6)
C10 C5 C6 C1 -167.6(4)
C10 C5 C7 C2 179.3(3)
C10 C5 C7 C8 -61.9(5)
C10 C5 C7 C9 60.9(4)
C11 O1 C1 C2 154.6(3)
C11 O1 C1 C6 41.9(4)
C11 C12 C13 C14 161.6(3)
C11 C12 C13 C23 -73.7(4)
C12 N1 C6 C1 -6.2(5)
C12 N1 C6 C5 -174.7(3)
C12 C13 C14 C15 -68.8(4)
C12 C13 C14 C24 59.9(4)
C13 C14 C15 O3 137.8(4)
C13 C14 C15 O4 -45.4(4)
C15 O4 C16 C17 162.0(3)
C16 O4 C15 O3 -13.5(5)
C16 O4 C15 C14 169.6(3)
C16 C17 C18 Cl1 1.1(5)
C16 C17 C18 C19 179.5(4)
C16 C17 C22 Cl2 -0.2(5)
C16 C17 C22 C21 -178.2(3)
C17 C18 C19 C20 -0.6(6)
C18 C17 C22 Cl2 177.4(3)
C18 C17 C22 C21 -0.6(5)
C18 C19 C20 C21 -2.1(6)
C19 C20 C21 C22 3.4(6)
C20 C21 C22 Cl2 179.9(3)
C20 C21 C22 C17 -2.0(6)
C22 C17 C18 Cl1 -176.4(3)
C22 C17 C18 C19 1.9(5)
C23 C13 C14 C15 167.0(3)
C23 C13 C14 C24 -64.3(4)
C24 C14 C15 O3 7.0(5)
C24 C14 C15 O4 -176.2(3)
